data_2237137
loop_
_publ_author_name
'Ezzine Yahmed, Safa'
'Ayed, Meriem'
'Zid, Mohamed Faouzi'
'Driss, Ahmed'

_publ_section_title
;
 \b-K(VO~2~)~2~(PO~4~)
;
_journal_coeditor_code FI2128
_journal_issue 1
_journal_name_full 'Acta Crystallographica Section E'
_journal_page_first i2
_journal_paper_doi 10.1107/S1600536812049884
_journal_volume 69
_journal_year 2013
_chemical_formula_iupac 'K (V O2)2 (P O4)'
_chemical_formula_moiety 'K O8 P V2'
_chemical_formula_sum 'K O8 P V2'
_chemical_formula_weight 299.95
_chemical_name_systematic
;
Potassium bis(dioxovanadyl) phosphate
;
_space_group_IT_number 2
_symmetry_cell_setting triclinic
_symmetry_space_group_name_Hall '-P 1'
_symmetry_space_group_name_H-M 'P -1'
_atom_sites_solution_primary direct
_atom_sites_solution_secondary difmap
_audit_creation_method SHELXL-97
_cell_angle_alpha 70.89(2)
_cell_angle_beta 89.55(3)
_cell_angle_gamma 88.66(3)
_cell_formula_units_Z 8
_cell_length_a 4.7438(8)
_cell_length_b 13.889(2)
_cell_length_c 21.201(3)
_cell_measurement_reflns_used 25
_cell_measurement_temperature 298(2)
_cell_measurement_theta_max 16
_cell_measurement_theta_min 10
_cell_volume 1319.5(4)
_computing_cell_refinement 'CAD-4 EXPRESS (Duisenberg, 1992; Mac\'i\<cek & Yordanov, 1992)'
_computing_data_collection 'CAD-4 EXPRESS (Duisenberg, 1992; Mac\'i\<cek & Yordanov, 1992)'
_computing_data_reduction 'XCAD4 (Harms & Wocadlo, 1995)'
_computing_molecular_graphics 'DIAMOND (Brandenburg, 1998)'
_computing_publication_material 'WinGX (Farrugia, 2012)'
_computing_structure_refinement 'SHELXL97 (Sheldrick, 2008)'
_computing_structure_solution 'SHELXS97 (Sheldrick, 2008)'
_diffrn_ambient_temperature 298(2)
_diffrn_measured_fraction_theta_full 0.991
_diffrn_measured_fraction_theta_max 0.991
_diffrn_measurement_device_type 'Enraf--Nonius CAD-4'
_diffrn_measurement_method \w/2\q
_diffrn_radiation_monochromator graphite
_diffrn_radiation_source 'fine-focus sealed tube'
_diffrn_radiation_type MoK\a
_diffrn_radiation_wavelength 0.71073
_diffrn_reflns_av_R_equivalents 0.0211
_diffrn_reflns_av_sigmaI/netI 0.0308
_diffrn_reflns_limit_h_max 1
_diffrn_reflns_limit_h_min -6
_diffrn_reflns_limit_k_max 17
_diffrn_reflns_limit_k_min -17
_diffrn_reflns_limit_l_max 27
_diffrn_reflns_limit_l_min -27
_diffrn_reflns_number 7567
_diffrn_reflns_theta_full 26.97
_diffrn_reflns_theta_max 26.97
_diffrn_reflns_theta_min 2.03
_diffrn_standards_decay_% 1.22
_diffrn_standards_interval_time 120
_diffrn_standards_number 2
_exptl_absorpt_coefficient_mu 3.710
_exptl_absorpt_correction_T_max 0.668
_exptl_absorpt_correction_T_min 0.447
_exptl_absorpt_correction_type psi-scan
_exptl_absorpt_process_details '(North <i>et al.</i>, 1968)'
_exptl_crystal_colour 'yellow ochre'
_exptl_crystal_density_diffrn 3.020
_exptl_crystal_density_method 'not measured'
_exptl_crystal_description Prism
_exptl_crystal_F_000 1152
_exptl_crystal_size_max 0.28
_exptl_crystal_size_mid 0.18
_exptl_crystal_size_min 0.12
_refine_diff_density_max 0.799
_refine_diff_density_min -0.503
_refine_ls_extinction_coef 0.0177(5)
_refine_ls_extinction_expression Fc^*^=kFc[1+0.001xFc^2^\l^3^/sin(2\q)]^-1/4^
_refine_ls_extinction_method 'SHELXL97 (Sheldrick, 2008)'
_refine_ls_goodness_of_fit_ref 1.083
_refine_ls_matrix_type full
_refine_ls_number_parameters 434
_refine_ls_number_reflns 5673
_refine_ls_number_restraints 0
_refine_ls_restrained_S_all 1.083
_refine_ls_R_factor_all 0.0374
_refine_ls_R_factor_gt 0.0295
_refine_ls_shift/su_max 0.001
_refine_ls_shift/su_mean 0.000
_refine_ls_structure_factor_coef Fsqd
_refine_ls_weighting_details 'calc w=1/[\s^2^(Fo^2^)+(0.0450P)^2^+1.4475P] where P=(Fo^2^+2Fc^2^)/3'
_refine_ls_weighting_scheme calc
_refine_ls_wR_factor_gt 0.0819
_refine_ls_wR_factor_ref 0.0862
_reflns_number_gt 4828
_reflns_number_total 5673
_reflns_threshold_expression I>2\s(I)
_cod_data_source_file fi2128.cif
_cod_data_source_block I
_cod_database_code 2237137
_cod_database_fobs_code 2237137

loop_
_symmetry_equiv_pos_as_xyz
'x, y, z'
'-x, -y, -z'

loop_
_atom_site_type_symbol
_atom_site_label
_atom_site_fract_x
_atom_site_fract_y
_atom_site_fract_z
_atom_site_U_iso_or_equiv
_atom_site_adp_type
_atom_site_calc_flag
_atom_site_occupancy
_atom_site_symmetry_multiplicity
P P1 0.81894(16) 0.82998(6) 0.62044(4) 0.00927(16) Uani d 1 1
P P2 0.30877(16) 0.66561(6) 0.38286(4) 0.00846(16) Uani d 1 1
P P3 0.69764(16) 0.95394(6) 0.88110(4) 0.00847(16) Uani d 1 1
P P4 0.18695(16) 0.55208(6) 0.11864(4) 0.00897(16) Uani d 1 1
V V1 0.67895(11) 0.62518(4) 0.74349(2) 0.01025(12) Uani d 1 1
V V2 0.20740(11) 0.84522(4) 0.97612(2) 0.00914(12) Uani d 1 1
V V3 0.67812(11) 0.86795(4) 0.75923(3) 0.01073(12) Uani d 1 1
V V4 0.33078(11) 0.63012(4) 0.24341(3) 0.01087(12) Uani d 1 1
V V5 0.79712(10) 0.68009(4) 0.47752(2) 0.00898(12) Uani d 1 1
V V6 0.32962(11) 0.87164(4) 0.25925(3) 0.01096(12) Uani d 1 1
V V7 0.30088(11) 0.82752(4) 0.52064(2) 0.00904(12) Uani d 1 1
V V8 0.70261(11) 0.65479(4) 0.01947(2) 0.00902(12) Uani d 1 1
K K1 0.19194(17) 0.53056(6) 0.62537(4) 0.02600(18) Uani d 1 1
K K2 0.80918(17) 0.84200(7) 0.12683(4) 0.02642(18) Uani d 1 1
K K3 0.25658(18) 0.65377(7) 0.87178(4) 0.02692(19) Uani d 1 1
K K4 0.74706(18) 0.97341(6) 0.36973(4) 0.02608(19) Uani d 1 1
O O1 0.6015(5) 0.78815(16) 0.46573(11) 0.0130(4) Uani d 1 1
O O2 0.4024(4) 0.74851(16) 0.96467(11) 0.0132(4) Uani d 1 1
O O3 0.8822(4) 0.93237(16) 0.94288(10) 0.0116(4) Uani d 1 1
O O4 0.1257(4) 0.85042(17) 0.59847(11) 0.0146(4) Uani d 1 1
O O5 0.1243(4) 0.62663(16) 0.44482(10) 0.0113(4) Uani d 1 1
O O6 0.9010(4) 0.75197(16) 0.02434(11) 0.0135(4) Uani d 1 1
O O7 0.1026(5) 0.72520(17) 0.52599(11) 0.0135(4) Uani d 1 1
O O8 0.8785(4) 0.55572(16) 0.09744(11) 0.0145(5) Uani d 1 1
O O9 0.6199(5) 0.65051(17) 0.40334(11) 0.0146(4) Uani d 1 1
O O10 0.2347(5) 0.77905(16) 0.34598(11) 0.0143(5) Uani d 1 1
O O11 0.3322(5) 0.86573(18) 0.03997(11) 0.0184(5) Uani d 1 1
O O12 0.3868(4) 0.94798(16) 0.90171(11) 0.0136(4) Uani d 1 1
O O13 0.2543(5) 0.93608(16) 0.16436(11) 0.0129(4) Uani d 1 1
O O14 0.6717(5) 0.59606(18) 0.54165(11) 0.0177(5) Uani d 1 1
O O15 0.7832(6) 0.71576(17) 0.65851(11) 0.0201(5) Uani d 1 1
O O16 0.3734(4) 0.57915(17) 0.05664(11) 0.0141(4) Uani d 1 1
O O17 0.7492(5) 0.89548(16) 0.66473(11) 0.0131(4) Uani d 1 1
O O18 0.2579(5) 0.59998(16) 0.33811(11) 0.0126(4) Uani d 1 1
O O19 0.2327(6) 0.62756(17) 0.15666(11) 0.0196(5) Uani d 1 1
O O20 0.1780(5) 0.92122(18) 0.46105(12) 0.0195(5) Uani d 1 1
O O21 0.8267(5) 0.62017(18) 0.96030(12) 0.0184(5) Uani d 1 1
O O22 0.7748(5) 0.87717(16) 0.84469(11) 0.0143(5) Uani d 1 1
O O23 0.6303(5) 0.86329(17) 0.55904(11) 0.0143(4) Uani d 1 1
O O24 0.2538(5) 0.44138(16) 0.16220(11) 0.0131(4) Uani d 1 1
O O25 0.2320(5) 0.98015(16) 0.27381(11) 0.0174(5) Uani d 1 1
O O26 0.7750(5) 0.74426(16) 0.77524(11) 0.0163(5) Uani d 1 1
O O27 0.2304(5) 0.75295(16) 0.22901(11) 0.0175(5) Uani d 1 1
O O28 0.7767(5) 0.51742(16) 0.72784(11) 0.0166(5) Uani d 1 1
O O29 0.3424(5) 0.62895(19) 0.74222(12) 0.0219(5) Uani d 1 1
O O30 0.6654(5) 0.8693(2) 0.25991(13) 0.0236(5) Uani d 1 1
O O31 0.3413(5) 0.86967(19) 0.76068(12) 0.0215(5) Uani d 1 1
O O32 0.6666(5) 0.6285(2) 0.24292(13) 0.0231(5) Uani d 1 1

loop_
_atom_site_aniso_label
_atom_site_aniso_U_11
_atom_site_aniso_U_22
_atom_site_aniso_U_33
_atom_site_aniso_U_12
_atom_site_aniso_U_13
_atom_site_aniso_U_23
P1 0.0107(4) 0.0107(3) 0.0072(3) -0.0017(3) 0.0015(3) -0.0039(3)
P2 0.0090(4) 0.0101(3) 0.0066(3) -0.0001(3) -0.0001(3) -0.0032(3)
P3 0.0086(4) 0.0090(3) 0.0070(3) -0.0001(3) 0.0002(3) -0.0016(3)
P4 0.0105(4) 0.0087(3) 0.0069(3) -0.0003(3) -0.0015(3) -0.0013(3)
V1 0.0148(3) 0.0087(2) 0.0071(2) -0.00055(19) -0.00053(19) -0.00236(19)
V2 0.0078(2) 0.0107(2) 0.0082(2) 0.00032(18) -0.00125(18) -0.00212(19)
V3 0.0153(3) 0.0088(2) 0.0081(2) -0.00139(19) 0.00208(19) -0.00273(19)
V4 0.0157(3) 0.0089(2) 0.0081(2) -0.00129(19) -0.0007(2) -0.00267(19)
V5 0.0072(2) 0.0115(2) 0.0083(2) -0.00063(18) 0.00118(18) -0.00344(19)
V6 0.0161(3) 0.0088(2) 0.0082(2) -0.00082(19) -0.0007(2) -0.00290(19)
V7 0.0077(2) 0.0114(2) 0.0083(2) 0.00012(18) -0.00159(18) -0.00353(19)
V8 0.0081(2) 0.0101(2) 0.0083(2) -0.00074(18) 0.00148(19) -0.00222(19)
K1 0.0215(4) 0.0238(4) 0.0267(4) -0.0012(3) 0.0034(3) -0.0002(3)
K2 0.0228(4) 0.0352(4) 0.0265(4) 0.0008(3) -0.0044(3) -0.0173(4)
K3 0.0252(4) 0.0351(4) 0.0268(4) -0.0088(3) 0.0098(3) -0.0186(4)
K4 0.0262(4) 0.0217(4) 0.0252(4) -0.0035(3) -0.0088(3) -0.0003(3)
O1 0.0112(10) 0.0162(11) 0.0130(10) 0.0018(8) -0.0012(8) -0.0069(9)
O2 0.0106(10) 0.0134(10) 0.0139(11) -0.0001(8) 0.0009(8) -0.0023(8)
O3 0.0109(10) 0.0149(10) 0.0085(10) 0.0027(8) -0.0021(8) -0.0032(8)
O4 0.0077(10) 0.0244(12) 0.0149(11) -0.0013(9) 0.0013(8) -0.0110(9)
O5 0.0090(10) 0.0150(10) 0.0085(10) 0.0021(8) 0.0012(8) -0.0024(8)
O6 0.0092(10) 0.0120(10) 0.0169(11) -0.0007(8) -0.0019(9) -0.0014(8)
O7 0.0099(10) 0.0176(11) 0.0160(11) -0.0025(8) 0.0016(9) -0.0094(9)
O8 0.0083(10) 0.0172(11) 0.0142(11) -0.0006(8) 0.0006(8) 0.0001(9)
O9 0.0095(11) 0.0224(11) 0.0156(11) 0.0013(9) -0.0015(9) -0.0114(9)
O10 0.0217(12) 0.0102(10) 0.0103(10) 0.0013(9) -0.0003(9) -0.0025(8)
O11 0.0184(12) 0.0234(12) 0.0137(11) -0.0025(9) -0.0029(9) -0.0063(9)
O12 0.0082(10) 0.0146(10) 0.0137(11) 0.0003(8) -0.0015(8) 0.0011(8)
O13 0.0190(12) 0.0105(10) 0.0087(10) -0.0037(8) 0.0014(9) -0.0022(8)
O14 0.0149(11) 0.0218(12) 0.0135(11) -0.0046(9) 0.0032(9) -0.0015(9)
O15 0.0389(15) 0.0112(11) 0.0105(11) -0.0044(10) 0.0079(10) -0.0040(9)
O16 0.0095(10) 0.0193(11) 0.0122(10) -0.0033(8) 0.0012(8) -0.0030(9)
O17 0.0187(12) 0.0112(10) 0.0097(10) 0.0000(8) 0.0032(9) -0.0041(8)
O18 0.0176(11) 0.0128(10) 0.0078(10) -0.0019(8) -0.0010(8) -0.0037(8)
O19 0.0354(14) 0.0116(11) 0.0119(11) -0.0016(10) -0.0066(10) -0.0038(9)
O20 0.0195(12) 0.0199(12) 0.0161(12) 0.0051(9) -0.0034(10) -0.0021(9)
O21 0.0183(12) 0.0234(12) 0.0150(11) 0.0029(9) 0.0039(9) -0.0085(9)
O22 0.0214(12) 0.0105(10) 0.0113(11) 0.0003(9) 0.0010(9) -0.0041(8)
O23 0.0105(11) 0.0223(11) 0.0117(10) -0.0019(9) -0.0019(8) -0.0076(9)
O24 0.0197(12) 0.0095(10) 0.0090(10) 0.0015(8) -0.0022(9) -0.0017(8)
O25 0.0343(14) 0.0103(10) 0.0075(10) -0.0020(9) 0.0023(9) -0.0028(8)
O26 0.0294(13) 0.0107(10) 0.0086(10) 0.0004(9) -0.0008(9) -0.0029(8)
O27 0.0334(14) 0.0109(10) 0.0075(10) -0.0016(9) -0.0031(10) -0.0017(8)
O28 0.0317(13) 0.0099(10) 0.0081(10) -0.0020(9) 0.0023(9) -0.0027(8)
O29 0.0166(12) 0.0270(13) 0.0201(13) 0.0027(10) -0.0033(10) -0.0049(10)
O30 0.0173(13) 0.0282(13) 0.0248(13) 0.0003(10) -0.0031(10) -0.0082(11)
O31 0.0165(12) 0.0269(13) 0.0213(13) -0.0015(10) 0.0030(10) -0.0080(10)
O32 0.0155(12) 0.0304(14) 0.0243(13) -0.0037(10) 0.0018(10) -0.0098(11)

loop_
_atom_type_symbol
_atom_type_description
_atom_type_scat_dispersion_real
_atom_type_scat_dispersion_imag
_atom_type_scat_source
O O 0.0106 0.0060 'International Tables Vol C Tables 4.2.6.8 and 6.1.1.4'
P P 0.1023 0.0942 'International Tables Vol C Tables 4.2.6.8 and 6.1.1.4'
K K 0.2009 0.2494 'International Tables Vol C Tables 4.2.6.8 and 6.1.1.4'
V V 0.3005 0.5294 'International Tables Vol C Tables 4.2.6.8 and 6.1.1.4'

loop_
_geom_angle_atom_site_label_1
_geom_angle_atom_site_label_2
_geom_angle_atom_site_label_3
_geom_angle_site_symmetry_1
_geom_angle_site_symmetry_3
_geom_angle
O23 P1 O4 . 1_655 109.01(14)
O23 P1 O17 . . 109.42(14)
O4 P1 O17 1_655 . 106.61(14)
O23 P1 O15 . . 110.17(15)
O4 P1 O15 1_655 . 109.90(17)
O17 P1 O15 . . 111.63(13)
O5 P2 O9 . . 109.44(14)
O5 P2 O18 . . 108.38(13)
O9 P2 O18 . . 106.84(14)
O5 P2 O10 . . 109.41(14)
O9 P2 O10 . . 111.43(16)
O18 P2 O10 . . 111.26(13)
O3 P3 O12 . . 109.42(13)
O3 P3 O13 . 2_676 108.56(14)
O12 P3 O13 . 2_676 106.81(15)
O3 P3 O22 . . 109.33(14)
O12 P3 O22 . . 111.71(15)
O13 P3 O22 2_676 . 110.93(13)
O16 P4 O8 . 1_455 109.06(13)
O16 P4 O19 . . 109.92(14)
O8 P4 O19 1_455 . 110.26(15)
O16 P4 O24 . . 108.94(14)
O8 P4 O24 1_455 . 106.65(15)
O19 P4 O24 . . 111.92(13)
O29 V1 O28 . . 105.95(15)
O29 V1 O15 . . 104.16(15)
O28 V1 O15 . . 95.75(11)
O29 V1 O24 . 2_666 100.43(15)
O28 V1 O24 . 2_666 90.45(11)
O15 V1 O24 . 2_666 151.84(11)
O29 V1 O26 . . 102.98(14)
O28 V1 O26 . . 150.24(12)
O15 V1 O26 . . 83.72(10)
O24 V1 O26 2_666 . 77.53(10)
O11 V2 O2 1_556 . 106.92(13)
O11 V2 O3 1_556 1_455 110.30(13)
O2 V2 O3 . 1_455 142.66(11)
O11 V2 O12 1_556 . 103.25(12)
O2 V2 O12 . . 93.04(11)
O3 V2 O12 1_455 . 81.45(11)
O11 V2 O6 1_556 1_456 96.50(12)
O2 V2 O6 . 1_456 92.90(11)
O3 V2 O6 1_455 1_456 80.19(10)
O12 V2 O6 . 1_456 156.70(10)
O31 V3 O26 . . 105.43(15)
O31 V3 O22 . . 102.93(14)
O26 V3 O22 . . 97.24(12)
O31 V3 O17 . . 101.01(14)
O26 V3 O17 . . 90.49(12)
O22 V3 O17 . . 151.81(10)
O31 V3 O25 . 2_676 102.47(15)
O26 V3 O25 . 2_676 151.14(12)
O22 V3 O25 . 2_676 83.48(11)
O17 V3 O25 . 2_676 76.99(11)
O32 V4 O27 . . 105.91(15)
O32 V4 O19 . . 103.89(15)
O27 V4 O19 . . 95.54(12)
O32 V4 O18 . . 100.53(14)
O27 V4 O18 . . 90.26(12)
O19 V4 O18 . . 152.23(11)
O32 V4 O28 . 2_666 105.13(15)
O27 V4 O28 . 2_666 148.24(12)
O19 V4 O28 . 2_666 83.39(11)
O18 V4 O28 . 2_666 77.61(11)
O14 V5 O1 . . 106.78(13)
O14 V5 O5 . 1_655 110.53(13)
O1 V5 O5 . 1_655 142.54(11)
O14 V5 O9 . . 103.24(12)
O1 V5 O9 . . 93.29(12)
O5 V5 O9 1_655 . 81.56(10)
O14 V5 O7 . 1_655 96.23(12)
O1 V5 O7 . 1_655 93.05(11)
O5 V5 O7 1_655 1_655 79.85(10)
O9 V5 O7 . 1_655 156.79(10)
O30 V6 O25 . . 105.48(15)
O30 V6 O10 . . 103.21(15)
O25 V6 O10 . . 96.97(11)
O30 V6 O13 . . 101.01(15)
O25 V6 O13 . . 90.43(12)
O10 V6 O13 . . 151.70(10)
O30 V6 O27 . . 103.95(14)
O25 V6 O27 . . 149.67(12)
O10 V6 O27 . . 83.24(10)
O13 V6 O27 . . 76.87(10)
O20 V7 O7 . . 107.46(13)
O20 V7 O23 . . 111.76(13)
O7 V7 O23 . . 140.64(12)
O20 V7 O4 . . 101.96(12)
O7 V7 O4 . . 94.01(12)
O23 V7 O4 . . 81.21(10)
O20 V7 O1 . . 95.37(13)
O7 V7 O1 . . 93.37(11)
O23 V7 O1 . . 80.05(10)
O4 V7 O1 . . 158.15(10)
O21 V8 O6 1_554 . 107.21(13)
O21 V8 O16 1_554 . 110.63(12)
O6 V8 O16 . . 142.02(11)
O21 V8 O8 1_554 . 102.02(12)
O6 V8 O8 . . 93.61(11)
O16 V8 O8 . . 81.75(11)
O21 V8 O2 1_554 1_554 95.70(12)
O6 V8 O2 . 1_554 93.36(10)
O16 V8 O2 . 1_554 79.98(10)
O8 V8 O2 . 1_554 158.08(10)

loop_
_geom_bond_atom_site_label_1
_geom_bond_atom_site_label_2
_geom_bond_site_symmetry_2
_geom_bond_distance
P1 O23 . 1.521(3)
P1 O4 1_655 1.529(2)
P1 O17 . 1.536(2)
P1 O15 . 1.539(2)
P2 O5 . 1.524(2)
P2 O9 . 1.532(2)
P2 O18 . 1.539(2)
P2 O10 . 1.546(2)
P3 O3 . 1.523(2)
P3 O12 . 1.531(2)
P3 O13 2_676 1.537(2)
P3 O22 . 1.544(2)
P4 O16 . 1.525(3)
P4 O8 1_455 1.529(2)
P4 O19 . 1.537(2)
P4 O24 . 1.539(2)
V1 O29 . 1.596(2)
V1 O28 . 1.690(2)
V1 O15 . 1.899(3)
V1 O24 2_666 1.934(2)
V1 O26 . 2.041(2)
V2 O11 1_556 1.593(2)
V2 O2 . 1.694(2)
V2 O3 1_455 1.927(3)
V2 O12 . 1.952(3)
V2 O6 1_456 2.008(3)
V3 O31 . 1.598(2)
V3 O26 . 1.692(2)
V3 O22 . 1.918(2)
V3 O17 . 1.941(2)
V3 O25 2_676 2.048(2)
V4 O32 . 1.592(2)
V4 O27 . 1.689(2)
V4 O19 . 1.912(2)
V4 O18 . 1.942(2)
V4 O28 2_666 2.014(2)
V5 O14 . 1.595(3)
V5 O1 . 1.694(2)
V5 O5 1_655 1.926(2)
V5 O9 . 1.952(2)
V5 O7 1_655 2.009(3)
V6 O30 . 1.593(3)
V6 O25 . 1.688(2)
V6 O10 . 1.924(3)
V6 O13 . 1.948(2)
V6 O27 . 2.021(2)
V7 O20 . 1.590(3)
V7 O7 . 1.695(2)
V7 O23 . 1.917(2)
V7 O4 . 1.955(2)
V7 O1 . 2.010(3)
V8 O21 1_554 1.588(2)
V8 O6 . 1.694(2)
V8 O16 . 1.918(3)
V8 O8 . 1.950(3)
V8 O2 1_554 2.005(3)
K1 O18 2_566 2.771(3)
K1 O14 . 2.852(3)
K1 O7 . 2.856(3)
K1 O28 1_455 2.885(3)
K1 O9 2_666 2.895(3)
K1 O14 1_455 2.996(3)
K1 O32 2_666 3.008(4)
K1 O18 2_666 3.097(3)
K1 O29 . 3.287(3)
K2 O13 1_655 2.763(3)
K2 O6 . 2.866(3)
K2 O11 . 2.873(3)
K2 O27 1_655 2.901(4)
K2 O12 2_676 2.910(3)
K2 O11 1_655 3.037(3)
K2 O30 . 3.038(3)
K2 O13 . 3.124(3)
K2 O32 . 3.256(4)
K3 O21 1_455 2.704(3)
K3 O2 . 2.802(3)
K3 O24 2_666 2.848(3)
K3 O8 2_666 2.853(3)
K3 O29 . 2.903(3)
K3 O24 2_566 2.988(3)
K3 O26 1_455 3.040(4)
K3 O31 . 3.181(4)
K3 O26 . 3.193(4)
K3 O21 . 3.240(3)
K4 O20 1_655 2.744(3)
K4 O1 . 2.806(3)
K4 O4 2_676 2.822(3)
K4 O17 2_676 2.889(3)
K4 O31 2_676 2.933(3)
K4 O17 2_776 2.977(3)
K4 O25 1_655 3.041(3)
K4 O30 . 3.147(3)
K4 O25 . 3.171(3)
K4 O20 . 3.264(4)
